data_4077898
loop_
_publ_author_name
'Mart\?\'inez-Mart\'inez, Antonio-Jes\'us'
'Vicente, Jos\'e'
'Chicote, Mar\?\'ia-Teresa'
'Bautista, Delia'

_publ_section_title
;
 Synthesis and Reactivity of [PdCl2{C,N-C6H4C(&#x2550;NHXy)NH2-2}] and
 Neutral Palladium 1,2-Dihydroquinazolinium-4-yl Complexes: Depalladation
 Reactions
;
_journal_issue 7
_journal_name_full Organometallics
_journal_page_first 2697
_journal_paper_doi 10.1021/om200986k
_journal_volume 31
_journal_year 2012
_chemical_formula_sum 'C19 H19 F3 N2 O3 S'
_chemical_formula_weight 412.42
_chemical_name_systematic
; 
 ? 
;
_space_group_IT_number 15
_symmetry_cell_setting monoclinic
_symmetry_space_group_name_Hall '-C 2yc'
_symmetry_space_group_name_H-M 'C 1 2/c 1'
_atom_sites_solution_hydrogens geom
_atom_sites_solution_primary direct
_atom_sites_solution_secondary difmap
_audit_creation_method SHELXL-97
_cell_angle_alpha 90.00
_cell_angle_beta 101.108(2)
_cell_angle_gamma 90.00
_cell_formula_units_Z 8
_cell_length_a 17.0508(9)
_cell_length_b 8.7019(5)
_cell_length_c 26.1081(14)
_cell_measurement_reflns_used 5201
_cell_measurement_temperature 100(2)
_cell_measurement_theta_max 28.11
_cell_measurement_theta_min 2.43
_cell_volume 3801.2(4)
_computing_cell_refinement 'Bruker SAINT'
_computing_data_collection 'Bruker SMART'
_computing_data_reduction 'Bruker SAINT'
_computing_molecular_graphics 'Bruker SHELXTL'
_computing_publication_material 'Bruker SHELXTL'
_computing_structure_refinement 'SHELXL-97 (Sheldrick, 1997)'
_computing_structure_solution 'SHELXS-97 (Sheldrick, 1990)'
_diffrn_ambient_temperature 100(2)
_diffrn_detector_area_resol_mean 8.26
_diffrn_measured_fraction_theta_full 0.999
_diffrn_measured_fraction_theta_max 0.941
_diffrn_measurement_device_type 'Bruker SMART APEX CCD'
_diffrn_measurement_method \w-scan
_diffrn_radiation_monochromator graphite
_diffrn_radiation_source 'fine-focus sealed tube'
_diffrn_radiation_type MoK\a
_diffrn_radiation_wavelength 0.71073
_diffrn_reflns_av_R_equivalents 0.0200
_diffrn_reflns_av_sigmaI/netI 0.0165
_diffrn_reflns_limit_h_max 22
_diffrn_reflns_limit_h_min -21
_diffrn_reflns_limit_k_max 11
_diffrn_reflns_limit_k_min -11
_diffrn_reflns_limit_l_max 34
_diffrn_reflns_limit_l_min -34
_diffrn_reflns_number 21249
_diffrn_reflns_theta_full 26.00
_diffrn_reflns_theta_max 28.22
_diffrn_reflns_theta_min 2.43
_exptl_absorpt_coefficient_mu 0.222
_exptl_absorpt_correction_T_max 0.9782
_exptl_absorpt_correction_T_min 0.8970
_exptl_absorpt_correction_type multi-scan
_exptl_absorpt_process_details SADABS
_exptl_crystal_colour colourless
_exptl_crystal_density_diffrn 1.441
_exptl_crystal_density_method 'not measured'
_exptl_crystal_description block
_exptl_crystal_F_000 1712
_exptl_crystal_size_max 0.28
_exptl_crystal_size_mid 0.18
_exptl_crystal_size_min 0.10
_refine_diff_density_max 0.600
_refine_diff_density_min -0.460
_refine_diff_density_rms 0.058
_refine_ls_extinction_method none
_refine_ls_goodness_of_fit_ref 1.037
_refine_ls_hydrogen_treatment 'NH free, rigid methyls, others riding'
_refine_ls_matrix_type full
_refine_ls_number_parameters 264
_refine_ls_number_reflns 4421
_refine_ls_number_restraints 3
_refine_ls_restrained_S_all 1.037
_refine_ls_R_factor_all 0.0481
_refine_ls_R_factor_gt 0.0449
_refine_ls_shift/su_max 0.001
_refine_ls_shift/su_mean 0.000
_refine_ls_structure_factor_coef Fsqd
_refine_ls_weighting_details 'calc w=1/[\s^2^(Fo^2^)+(0.0543P)^2^+6.6850P] where P=(Fo^2^+2Fc^2^)/3'
_refine_ls_weighting_scheme calc
_refine_ls_wR_factor_gt 0.1121
_refine_ls_wR_factor_ref 0.1145
_reflns_number_gt 4088
_reflns_number_total 4421
_reflns_threshold_expression >2sigma(I)
_cod_data_source_file om200986k_si_001.cif
_cod_data_source_block ajd323s
_cod_original_sg_symbol_H-M 'C 2/c'
_cod_database_code 4077898

loop_
_symmetry_equiv_pos_as_xyz
'x, y, z'
'-x, y, -z+1/2'
'x+1/2, y+1/2, z'
'-x+1/2, y+1/2, -z+1/2'
'-x, -y, -z'
'x, -y, z-1/2'
'-x+1/2, -y+1/2, -z'
'x+1/2, -y+1/2, z-1/2'

loop_
_atom_site_label
_atom_site_type_symbol
_atom_site_fract_x
_atom_site_fract_y
_atom_site_fract_z
_atom_site_U_iso_or_equiv
_atom_site_adp_type
_atom_site_occupancy
_atom_site_symmetry_multiplicity
_atom_site_calc_flag
_atom_site_refinement_flags
N1 N 0.77764(8) 0.26101(16) 0.14597(5) 0.0208(3) Uani 1 1 d .
H01 H 0.7272(13) 0.245(2) 0.1397(8) 0.027(5) Uiso 1 1 d .
N2 N 0.90780(8) 0.17090(16) 0.03193(5) 0.0190(3) Uani 1 1 d .
H02 H 0.9332(13) 0.158(2) 0.0092(8) 0.024(5) Uiso 1 1 d .
C1 C 0.81990(9) 0.22884(17) 0.10873(6) 0.0176(3) Uani 1 1 d .
C2 C 0.78615(9) 0.13492(17) 0.06421(6) 0.0175(3) Uani 1 1 d .
C3 C 0.83347(9) 0.10583(18) 0.02654(6) 0.0181(3) Uani 1 1 d .
C4 C 0.80635(10) 0.00882(19) -0.01612(6) 0.0226(3) Uani 1 1 d .
H4 H 0.8390 -0.0104 -0.0411 0.027 Uiso 1 1 calc R
C5 C 0.73257(11) -0.0579(2) -0.02155(6) 0.0258(3) Uani 1 1 d .
H5 H 0.7141 -0.1242 -0.0503 0.031 Uiso 1 1 calc R
C6 C 0.68394(10) -0.0290(2) 0.01512(7) 0.0267(4) Uani 1 1 d .
H6 H 0.6325 -0.0747 0.0107 0.032 Uiso 1 1 calc R
C7 C 0.71009(10) 0.06472(19) 0.05720(6) 0.0222(3) Uani 1 1 d .
H7 H 0.6768 0.0826 0.0819 0.027 Uiso 1 1 calc R
C8 C 0.89799(9) 0.28371(18) 0.11231(6) 0.0189(3) Uani 1 1 d .
H8 H 0.9223 0.3407 0.1422 0.023 Uiso 1 1 calc R
C9 C 0.94013(9) 0.25628(18) 0.07315(6) 0.0192(3) Uani 1 1 d .
C10 C 1.02132(10) 0.3215(2) 0.07301(7) 0.0250(3) Uani 1 1 d .
H10A H 1.0479 0.2603 0.0498 0.037 Uiso 1 1 calc R
H10B H 1.0532 0.3189 0.1085 0.037 Uiso 1 1 calc R
H10C H 1.0160 0.4280 0.0606 0.037 Uiso 1 1 calc R
C11 C 0.81352(9) 0.32967(19) 0.19512(6) 0.0208(3) Uani 1 1 d .
C12 C 0.79868(10) 0.4848(2) 0.20425(6) 0.0231(3) Uani 1 1 d .
C13 C 0.83576(11) 0.5480(2) 0.25192(7) 0.0272(4) Uani 1 1 d .
H13 H 0.8265 0.6526 0.2593 0.033 Uiso 1 1 calc R
C14 C 0.88592(11) 0.4602(2) 0.28862(7) 0.0297(4) Uani 1 1 d .
H14 H 0.9111 0.5052 0.3207 0.036 Uiso 1 1 calc R
C15 C 0.89955(11) 0.3070(2) 0.27878(7) 0.0276(4) Uani 1 1 d .
H15 H 0.9340 0.2480 0.3043 0.033 Uiso 1 1 calc R
C16 C 0.86329(10) 0.2383(2) 0.23192(6) 0.0231(3) Uani 1 1 d .
C17 C 0.87878(11) 0.0719(2) 0.22200(7) 0.0295(4) Uani 1 1 d .
H17A H 0.9165 0.0642 0.1981 0.044 Uiso 1 1 calc R
H17B H 0.8284 0.0215 0.2064 0.044 Uiso 1 1 calc R
H17C H 0.9015 0.0213 0.2551 0.044 Uiso 1 1 calc R
C18 C 0.74521(11) 0.5811(2) 0.16419(7) 0.0292(4) Uani 1 1 d .
H18A H 0.7496 0.6892 0.1749 0.044 Uiso 1 1 calc R
H18B H 0.6897 0.5470 0.1612 0.044 Uiso 1 1 calc R
H18C H 0.7614 0.5699 0.1303 0.044 Uiso 1 1 calc R
C99 C 0.95092(10) 0.76652(19) 0.13029(7) 0.0259(4) Uani 1 1 d D
F1 F 0.88399(6) 0.84765(12) 0.11510(4) 0.0308(2) Uani 1 1 d D
F2 F 0.96538(8) 0.75856(18) 0.18192(5) 0.0511(4) Uani 1 1 d D
F3 F 0.93687(8) 0.62486(14) 0.11227(7) 0.0577(4) Uani 1 1 d D
S1 S 1.03439(2) 0.85303(5) 0.106959(16) 0.02207(12) Uani 1 1 d .
O1 O 1.04015(8) 1.00246(16) 0.13009(7) 0.0438(4) Uani 1 1 d .
O2 O 1.10008(7) 0.75019(15) 0.12612(5) 0.0287(3) Uani 1 1 d .
O3 O 1.00758(9) 0.8512(2) 0.05113(6) 0.0523(5) Uani 1 1 d .

loop_
_atom_site_aniso_label
_atom_site_aniso_U_11
_atom_site_aniso_U_22
_atom_site_aniso_U_33
_atom_site_aniso_U_23
_atom_site_aniso_U_13
_atom_site_aniso_U_12
N1 0.0159(6) 0.0274(7) 0.0197(7) -0.0046(5) 0.0051(5) -0.0008(5)
N2 0.0191(6) 0.0230(7) 0.0168(6) 0.0016(5) 0.0079(5) 0.0029(5)
C1 0.0187(7) 0.0174(7) 0.0171(7) 0.0022(5) 0.0043(5) 0.0034(6)
C2 0.0193(7) 0.0174(7) 0.0163(7) 0.0020(5) 0.0043(5) 0.0029(6)
C3 0.0192(7) 0.0179(7) 0.0175(7) 0.0034(6) 0.0046(5) 0.0028(6)
C4 0.0269(8) 0.0240(8) 0.0183(7) -0.0009(6) 0.0077(6) 0.0026(6)
C5 0.0314(9) 0.0253(8) 0.0205(8) -0.0044(6) 0.0049(6) -0.0038(7)
C6 0.0253(8) 0.0287(9) 0.0270(8) -0.0027(7) 0.0072(7) -0.0077(7)
C7 0.0214(7) 0.0251(8) 0.0216(8) -0.0007(6) 0.0076(6) -0.0006(6)
C8 0.0195(7) 0.0196(7) 0.0179(7) -0.0001(6) 0.0039(6) 0.0007(6)
C9 0.0180(7) 0.0196(7) 0.0201(7) 0.0049(6) 0.0042(6) 0.0016(6)
C10 0.0209(8) 0.0301(9) 0.0256(8) 0.0017(7) 0.0088(6) -0.0033(6)
C11 0.0181(7) 0.0270(8) 0.0187(7) -0.0047(6) 0.0073(6) -0.0023(6)
C12 0.0210(7) 0.0266(8) 0.0231(8) -0.0027(6) 0.0079(6) -0.0009(6)
C13 0.0306(9) 0.0255(8) 0.0268(8) -0.0067(7) 0.0084(7) -0.0034(7)
C14 0.0335(9) 0.0337(10) 0.0213(8) -0.0072(7) 0.0035(7) -0.0079(8)
C15 0.0295(9) 0.0321(9) 0.0204(8) -0.0005(7) 0.0029(6) -0.0014(7)
C16 0.0223(8) 0.0273(8) 0.0208(8) -0.0023(6) 0.0071(6) -0.0005(6)
C17 0.0349(9) 0.0277(9) 0.0251(8) -0.0020(7) 0.0036(7) 0.0043(7)
C18 0.0301(9) 0.0283(9) 0.0291(9) -0.0018(7) 0.0052(7) 0.0030(7)
C99 0.0215(8) 0.0200(8) 0.0386(10) 0.0039(7) 0.0119(7) 0.0026(6)
F1 0.0195(5) 0.0323(6) 0.0420(6) 0.0038(5) 0.0093(4) 0.0062(4)
F2 0.0456(7) 0.0750(10) 0.0391(7) 0.0305(7) 0.0238(6) 0.0215(7)
F3 0.0335(7) 0.0217(6) 0.1181(13) -0.0110(7) 0.0156(7) -0.0057(5)
S1 0.01773(19) 0.0263(2) 0.0234(2) 0.00593(15) 0.00707(15) 0.00139(14)
O1 0.0289(7) 0.0211(7) 0.0770(11) 0.0011(7) -0.0005(7) -0.0026(5)
O2 0.0200(6) 0.0300(7) 0.0375(7) 0.0042(5) 0.0089(5) 0.0054(5)
O3 0.0366(8) 0.1006(15) 0.0233(7) 0.0115(8) 0.0147(6) 0.0203(8)

loop_
_atom_type_symbol
_atom_type_description
_atom_type_scat_dispersion_real
_atom_type_scat_dispersion_imag
_atom_type_scat_source
C C 0.0033 0.0016 'International Tables Vol C Tables 4.2.6.8 and 6.1.1.4'
H H 0.0000 0.0000 'International Tables Vol C Tables 4.2.6.8 and 6.1.1.4'
N N 0.0061 0.0033 'International Tables Vol C Tables 4.2.6.8 and 6.1.1.4'
O O 0.0106 0.0060 'International Tables Vol C Tables 4.2.6.8 and 6.1.1.4'
F F 0.0171 0.0103 'International Tables Vol C Tables 4.2.6.8 and 6.1.1.4'
S S 0.1246 0.1234 'International Tables Vol C Tables 4.2.6.8 and 6.1.1.4'

loop_
_geom_angle_atom_site_label_1
_geom_angle_atom_site_label_2
_geom_angle_atom_site_label_3
_geom_angle
C1 N1 C11 122.33(13)
C9 N2 C3 122.83(13)
N1 C1 C8 121.00(14)
N1 C1 C2 120.82(14)
C8 C1 C2 118.18(13)
C3 C2 C7 117.79(14)
C3 C2 C1 117.99(14)
C7 C2 C1 124.16(14)
N2 C3 C4 119.13(14)
N2 C3 C2 119.76(14)
C4 C3 C2 121.10(14)
C5 C4 C3 119.57(15)
C4 C5 C6 120.33(16)
C7 C6 C5 120.60(15)
C6 C7 C2 120.62(15)
C9 C8 C1 121.06(14)
N2 C9 C8 120.03(14)
N2 C9 C10 116.56(14)
C8 C9 C10 123.39(15)
C16 C11 C12 122.35(15)
C16 C11 N1 118.23(14)
C12 C11 N1 119.42(15)
C13 C12 C11 117.76(16)
C13 C12 C18 120.66(16)
C11 C12 C18 121.57(15)
C14 C13 C12 120.82(16)
C13 C14 C15 120.39(16)
C14 C15 C16 120.88(17)
C15 C16 C11 117.79(16)
C15 C16 C17 120.07(16)
C11 C16 C17 122.14(15)
F2 C99 F3 107.34(16)
F2 C99 F1 108.09(14)
F3 C99 F1 107.50(15)
F2 C99 S1 111.03(12)
F3 C99 S1 111.50(13)
F1 C99 S1 111.18(12)
O1 S1 O3 114.85(11)
O1 S1 O2 115.56(8)
O3 S1 O2 114.62(9)
O1 S1 C99 103.29(9)
O3 S1 C99 102.61(9)
O2 S1 C99 103.44(8)

loop_
_geom_bond_atom_site_label_1
_geom_bond_atom_site_label_2
_geom_bond_distance
N1 C1 1.3465(19)
N1 C11 1.441(2)
N2 C9 1.336(2)
N2 C3 1.370(2)
C1 C8 1.401(2)
C1 C2 1.446(2)
C2 C3 1.410(2)
C2 C7 1.413(2)
C3 C4 1.403(2)
C4 C5 1.368(2)
C5 C6 1.405(2)
C6 C7 1.372(2)
C8 C9 1.379(2)
C9 C10 1.497(2)
C11 C16 1.400(2)
C11 C12 1.402(2)
C12 C13 1.396(2)
C12 C18 1.504(2)
C13 C14 1.385(3)
C14 C15 1.385(3)
C15 C16 1.395(2)
C16 C17 1.504(2)
C99 F2 1.325(2)
C99 F3 1.325(2)
C99 F1 1.3356(19)
C99 S1 1.8158(17)
S1 O1 1.4291(15)
S1 O3 1.4411(15)
S1 O2 1.4456(12)

loop_
_geom_hbond_atom_site_label_D
_geom_hbond_atom_site_label_H
_geom_hbond_atom_site_label_A
_geom_hbond_distance_DH
_geom_hbond_distance_HA
_geom_hbond_distance_DA
_geom_hbond_angle_DHA
_geom_hbond_site_symmetry_A
N1 H01 O2 0.86(2) 2.13(2) 2.9730(18) 169(2) 3_445
C7 H7 O2 0.95 2.40 3.265(2) 151.5 3_445
C18 H18B O1 0.98 2.55 3.505(2) 164.0 3_445
N2 H02 O3 0.81(2) 2.03(2) 2.8332(19) 174(2) 5_765
C14 H14 O2 0.95 2.57 3.343(2) 138.6 2_755

loop_
_cod_related_entry_id
_cod_related_entry_database
_cod_related_entry_code
1 ChemSpider 30659826
